data_4086506
loop_
_publ_author_name
'Liu, Yang'
'Yang, Yudong'
'Shi, Yang'
'Wang, Xiaojie'
'Zhang, Luoqiang'
'Cheng, Yangyang'
'You, Jingsong'

_publ_section_title
;
 Rhodium-Catalyzed Oxidative Coupling of Benzoic Acids with Terminal
 Alkynes: An Efficient Access to 3-Ylidenephthalides
;
_journal_issue 10
_journal_name_full Organometallics
_journal_page_first 1350
_journal_paper_doi 10.1021/acs.organomet.6b00107
_journal_volume 35
_journal_year 2016
_chemical_formula_moiety 'C19 H28 O3 Si'
_chemical_formula_sum 'C19 H28 O3 Si'
_chemical_formula_weight 332.50
_space_group_crystal_system orthorhombic
_space_group_IT_number 61
_space_group_name_Hall '-P 2ac 2ab'
_space_group_name_H-M_alt 'P b c a'
_symmetry_space_group_name_Hall '-P 2ac 2ab'
_symmetry_space_group_name_H-M 'P b c a'
_atom_sites_solution_hydrogens geom
_atom_sites_solution_primary direct
_audit_creation_date 2016-01-26
_audit_creation_method
;
Olex2 1.2
(compiled 2015.01.26 svn.r3150 for OlexSys, GUI svn.r4998)
;
_cell_angle_alpha 90
_cell_angle_beta 90
_cell_angle_gamma 90
_cell_formula_units_Z 8
_cell_length_a 13.2951(4)
_cell_length_b 14.1131(4)
_cell_length_c 20.4113(5)
_cell_measurement_reflns_used 4400
_cell_measurement_temperature 290.6(4)
_cell_measurement_theta_max 72.4020
_cell_measurement_theta_min 4.5910
_cell_volume 3829.88(18)
_computing_cell_refinement
;
CrysAlisPro, Agilent Technologies,
Version 1.171.37.35 (release 13-08-2014 CrysAlis171 .NET)
(compiled Aug 13 2014,18:06:01)
;
_computing_data_collection
;
CrysAlisPro, Agilent Technologies,
Version 1.171.37.35 (release 13-08-2014 CrysAlis171 .NET)
(compiled Aug 13 2014,18:06:01)
;
_computing_data_reduction
;
CrysAlisPro, Agilent Technologies,
Version 1.171.37.35 (release 13-08-2014 CrysAlis171 .NET)
(compiled Aug 13 2014,18:06:01)
;
_computing_molecular_graphics 'Olex2 (Dolomanov et al., 2009)'
_computing_publication_material 'Olex2 (Dolomanov et al., 2009)'
_computing_structure_refinement 'ShelXL (Sheldrick, 2008)'
_computing_structure_solution 'ShelXT (Sheldrick, 2015)'
_diffrn_ambient_environment air
_diffrn_ambient_temperature 290.6(4)
_diffrn_detector 'CCD plate'
_diffrn_detector_area_resol_mean 15.9595
_diffrn_detector_type EosS2
_diffrn_measured_fraction_theta_full 0.996
_diffrn_measured_fraction_theta_max 0.996
_diffrn_measurement_details
;
  1 omega   10.00  104.00   1.0000    2.6700
omega____ theta____ kappa____ phi______ frames
    -       36.5421   77.0000 -120.0000 94

  2 omega  -31.00   53.00   1.0000    2.6700
omega____ theta____ kappa____ phi______ frames
    -       36.5421  -57.0000   90.0000 84

  3 omega    1.00   75.00   1.0000    2.6700
omega____ theta____ kappa____ phi______ frames
    -       36.5421  -99.0000 -120.0000 74

  4 omega  -31.00   63.00   1.0000    2.6700
omega____ theta____ kappa____ phi______ frames
    -       36.5421  -77.0000 -150.0000 94

  5 omega   43.00  104.00   1.0000    2.6700
omega____ theta____ kappa____ phi______ frames
    -       36.5421   38.0000    0.0000 61

  6 omega  102.00  160.00   1.0000   10.7000
omega____ theta____ kappa____ phi______ frames
    -      108.0000   30.0000  -30.0000 58

  7 omega   51.00   89.00   1.0000   10.7000
omega____ theta____ kappa____ phi______ frames
    -      108.0000  -30.0000  -60.0000 38

  8 omega   56.00   87.00   1.0000   10.7000
omega____ theta____ kappa____ phi______ frames
    -      108.0000  -30.0000   30.0000 31

  9 omega   64.00   94.00   1.0000   10.7000
omega____ theta____ kappa____ phi______ frames
    -      108.0000  -45.0000  120.0000 30

 10 omega   40.00  109.00   1.0000   10.7000
omega____ theta____ kappa____ phi______ frames
    -      108.0000  -94.0000  150.0000 69

 11 omega  104.00  142.00   1.0000   10.7000
omega____ theta____ kappa____ phi______ frames
    -      108.0000  111.0000    0.0000 38

 12 omega   59.00   94.00   1.0000   10.7000
omega____ theta____ kappa____ phi______ frames
    -      108.0000  -45.0000    0.0000 35
;
_diffrn_measurement_device 'four-circle diffractometer'
_diffrn_measurement_device_type 'New Gemini, Dual, Cu at zero, EosS2'
_diffrn_measurement_method '\w scans'
_diffrn_orient_matrix_UB_11 -0.0514639000
_diffrn_orient_matrix_UB_12 -0.0058135000
_diffrn_orient_matrix_UB_13 0.0675048000
_diffrn_orient_matrix_UB_21 0.1038506000
_diffrn_orient_matrix_UB_22 -0.0036569000
_diffrn_orient_matrix_UB_23 0.0334410000
_diffrn_orient_matrix_UB_31 0.0006602000
_diffrn_orient_matrix_UB_32 0.1089063000
_diffrn_orient_matrix_UB_33 0.0047056000
_diffrn_radiation_monochromator graphite
_diffrn_radiation_probe x-ray
_diffrn_radiation_type CuK\a
_diffrn_radiation_wavelength 1.54184
_diffrn_reflns_av_R_equivalents 0.0362
_diffrn_reflns_av_unetI/netI 0.0288
_diffrn_reflns_Laue_measured_fraction_full 0.996
_diffrn_reflns_Laue_measured_fraction_max 0.996
_diffrn_reflns_limit_h_max 15
_diffrn_reflns_limit_h_min -9
_diffrn_reflns_limit_k_max 16
_diffrn_reflns_limit_k_min -11
_diffrn_reflns_limit_l_max 24
_diffrn_reflns_limit_l_min -24
_diffrn_reflns_number 10700
_diffrn_reflns_point_group_measured_fraction_full 0.996
_diffrn_reflns_point_group_measured_fraction_max 0.996
_diffrn_reflns_theta_full 67.074
_diffrn_reflns_theta_max 67.074
_diffrn_reflns_theta_min 5.058
_diffrn_source 'Enhance (Cu) X-ray Source'
_exptl_absorpt_coefficient_mu 1.172
_exptl_absorpt_correction_T_max 1.00000
_exptl_absorpt_correction_T_min 0.59660
_exptl_absorpt_correction_type multi-scan
_exptl_absorpt_process_details
;
CrysAlisPro, Agilent Technologies,
Version 1.171.37.35 (release 13-08-2014 CrysAlis171 .NET)
(compiled Aug 13 2014,18:06:01)
Empirical absorption correction using spherical harmonics,
 implemented in SCALE3 ABSPACK scaling algorithm.
;
_exptl_crystal_colour 'clear light colourless'
_exptl_crystal_colour_lustre clear
_exptl_crystal_colour_modifier light
_exptl_crystal_colour_primary colourless
_exptl_crystal_density_diffrn 1.153
_exptl_crystal_F_000 1440
_exptl_crystal_size_max 0.7
_exptl_crystal_size_mid 0.3
_exptl_crystal_size_min 0.3
_refine_diff_density_max 0.714
_refine_diff_density_min -0.456
_refine_diff_density_rms 0.116
_refine_ls_extinction_coef .
_refine_ls_extinction_method none
_refine_ls_goodness_of_fit_ref 1.063
_refine_ls_hydrogen_treatment constr
_refine_ls_matrix_type full
_refine_ls_number_parameters 215
_refine_ls_number_reflns 3407
_refine_ls_number_restraints 0
_refine_ls_restrained_S_all 1.063
_refine_ls_R_factor_all 0.0817
_refine_ls_R_factor_gt 0.0758
_refine_ls_shift/su_max 0.000
_refine_ls_shift/su_mean 0.000
_refine_ls_structure_factor_coef Fsqd
_refine_ls_weighting_details 'w=1/[\s^2^(Fo^2^)+(0.1400P)^2^+1.1670P] where P=(Fo^2^+2Fc^2^)/3'
_refine_ls_weighting_scheme calc
_refine_ls_wR_factor_gt 0.1957
_refine_ls_wR_factor_ref 0.2061
_reflns_Friedel_coverage 0.000
_reflns_Friedel_fraction_full .
_reflns_Friedel_fraction_max .
_reflns_number_gt 2971
_reflns_number_total 3407
_reflns_threshold_expression 'I > 2\s(I)'
_cod_data_source_file om6b00107_si_002.cif
_cod_data_source_block ly-168
_cod_depositor_comments
;Removing empty '_publ_contact_author_name' and
 '_exptl_crystal_description'.
;
_cod_database_code 4086506
_shelx_space_group_comment
;
The symmetry employed for this shelxl refinement is uniquely defined
by the following loop, which should always be used as a source of
symmetry information in preference to the above space-group names.
They are only intended as comments.
;
_reflns_odcompleteness_completeness 99.35
_reflns_odcompleteness_iscentric 1
_reflns_odcompleteness_theta 66.97
_olex2_refinement_description
;
1. Fixed Uiso
 At 1.2 times of:
  All C(H) groups
 At 1.5 times of:
  All C(H,H,H) groups
2.a Ternary CH refined with riding coordinates:
 C00D(H00D), C00F(H00F), C00J(H00O)
2.b Aromatic/amide H refined with riding coordinates:
 C007(H007), C00B(H00B), C00C(H00C), C00E(H00E)
2.c Idealised Me refined as rotating group:
 C00G(H00A,H00G,H00H), C00H(H00I,H00J,H00K), C00I(H00L,H00M,H00N), C00K(H00P,
 H00Q,H00R), C00L(H00S,H00T,H00U), C00M(H00V,H00W,H00X), C00N(H00Y,H,HA)
;
_shelx_shelxl_version_number 2014/7
_olex2_date_sample_data_collection 2016-01-26
_olex2_submission_special_instructions 'No special instructions were received'

loop_
_space_group_symop_operation_xyz
'x, y, z'
'-x+1/2, -y, z+1/2'
'-x, y+1/2, -z+1/2'
'x+1/2, -y+1/2, -z'
'-x, -y, -z'
'x-1/2, y, -z-1/2'
'x, -y-1/2, z-1/2'
'-x-1/2, y-1/2, z'

loop_
_atom_site_label
_atom_site_type_symbol
_atom_site_fract_x
_atom_site_fract_y
_atom_site_fract_z
_atom_site_U_iso_or_equiv
_atom_site_adp_type
_atom_site_occupancy
_atom_site_site_symmetry_order
_atom_site_calc_flag
_atom_site_refinement_flags_posn
_atom_site_refinement_flags_adp
_atom_site_refinement_flags_occupancy
_atom_site_disorder_assembly
_atom_site_disorder_group
Si01 Si 0.58240(5) 0.61383(4) 0.69051(3) 0.0465(3) Uani 1 1 d . . . . .
O002 O 0.62441(15) 0.40778(12) 0.61835(9) 0.0575(5) Uani 1 1 d . . . . .
O003 O 0.76747(17) 0.21139(13) 0.48773(9) 0.0638(5) Uani 1 1 d . . . . .
O004 O 0.60575(19) 0.25561(14) 0.58779(11) 0.0735(6) Uani 1 1 d . . . . .
C005 C 0.75944(18) 0.44978(17) 0.55441(11) 0.0463(5) Uani 1 1 d . . . . .
C006 C 0.73800(18) 0.35532(16) 0.54205(11) 0.0456(5) Uani 1 1 d . . . . .
C007 C 0.8365(2) 0.49656(19) 0.52219(13) 0.0551(6) Uani 1 1 d . . . . .
H007 H 0.8520 0.5595 0.5312 0.066 Uiso 1 1 calc R . . . .
C008 C 0.7930(2) 0.30303(17) 0.49627(11) 0.0490(6) Uani 1 1 d . . . . .
C009 C 0.68770(19) 0.48401(17) 0.60318(12) 0.0481(6) Uani 1 1 d . . . . .
C00A C 0.6515(2) 0.32803(18) 0.58250(12) 0.0541(6) Uani 1 1 d . . . . .
C00B C 0.8696(2) 0.3496(2) 0.46327(12) 0.0562(7) Uani 1 1 d . . . . .
H00B H 0.9079 0.3171 0.4325 0.067 Uiso 1 1 calc R . . . .
C00C C 0.67744(19) 0.56902(18) 0.62994(13) 0.0527(6) Uani 1 1 d . . . . .
H00C H 0.7248 0.6135 0.6166 0.063 Uiso 1 1 calc R . . . .
C00D C 0.5553(2) 0.51779(19) 0.75221(13) 0.0563(6) Uani 1 1 d . . . . .
H00D H 0.5349 0.4622 0.7267 0.068 Uiso 1 1 calc R . . . .
C00E C 0.8893(2) 0.4449(2) 0.47597(13) 0.0604(7) Uani 1 1 d . . . . .
H00E H 0.9400 0.4750 0.4524 0.073 Uiso 1 1 calc R . . . .
C00F C 0.4640(2) 0.6458(2) 0.64477(14) 0.0577(6) Uani 1 1 d . . . . .
H00F H 0.4167 0.6713 0.6771 0.069 Uiso 1 1 calc R . . . .
C00G C 0.4139(3) 0.5600(3) 0.61396(19) 0.0819(10) Uani 1 1 d . . . . .
H00A H 0.4563 0.5350 0.5800 0.123 Uiso 1 1 calc GR . . . .
H00G H 0.3503 0.5783 0.5956 0.123 Uiso 1 1 calc GR . . . .
H00H H 0.4033 0.5123 0.6468 0.123 Uiso 1 1 calc GR . . . .
C00H C 0.5661(3) 0.7815(2) 0.76837(19) 0.0804(10) Uani 1 1 d . . . . .
H00I H 0.5114 0.8047 0.7422 0.121 Uiso 1 1 calc GR . . . .
H00J H 0.6010 0.8339 0.7878 0.121 Uiso 1 1 calc GR . . . .
H00K H 0.5403 0.7411 0.8022 0.121 Uiso 1 1 calc GR . . . .
C00I C 0.4803(3) 0.7236(3) 0.5932(2) 0.0897(11) Uani 1 1 d . . . . .
H00L H 0.5070 0.7791 0.6140 0.135 Uiso 1 1 calc GR . . . .
H00M H 0.4174 0.7387 0.5727 0.135 Uiso 1 1 calc GR . . . .
H00N H 0.5269 0.7014 0.5606 0.135 Uiso 1 1 calc GR . . . .
C00J C 0.6384(2) 0.7256(2) 0.7253(2) 0.0833(11) Uani 1 1 d . . . . .
H00O H 0.6412 0.7658 0.6863 0.100 Uiso 1 1 calc R . . . .
C00K C 0.8190(3) 0.1597(2) 0.43766(19) 0.0923(13) Uani 1 1 d . . . . .
H00P H 0.8024 0.1859 0.3956 0.138 Uiso 1 1 calc GR . . . .
H00Q H 0.7988 0.0944 0.4392 0.138 Uiso 1 1 calc GR . . . .
H00R H 0.8902 0.1642 0.4446 0.138 Uiso 1 1 calc GR . . . .
C00L C 0.4676(3) 0.5388(3) 0.79871(16) 0.0783(9) Uani 1 1 d . . . . .
H00S H 0.4842 0.5922 0.8258 0.118 Uiso 1 1 calc GR . . . .
H00T H 0.4553 0.4845 0.8259 0.118 Uiso 1 1 calc GR . . . .
H00U H 0.4084 0.5528 0.7736 0.118 Uiso 1 1 calc GR . . . .
C00M C 0.6474(3) 0.4870(3) 0.79153(18) 0.0847(10) Uani 1 1 d . . . . .
H00V H 0.7028 0.4763 0.7623 0.127 Uiso 1 1 calc GR . . . .
H00W H 0.6325 0.4295 0.8147 0.127 Uiso 1 1 calc GR . . . .
H00X H 0.6649 0.5357 0.8223 0.127 Uiso 1 1 calc GR . . . .
C00N C 0.7414(3) 0.7247(4) 0.7448(3) 0.136(2) Uani 1 1 d . . . . .
H00Y H 0.7462 0.7062 0.7899 0.203 Uiso 1 1 calc GR . . . .
H H 0.7695 0.7869 0.7394 0.203 Uiso 1 1 calc GR . . . .
HA H 0.7779 0.6805 0.7181 0.203 Uiso 1 1 calc GR . . . .

loop_
_atom_site_aniso_label
_atom_site_aniso_U_11
_atom_site_aniso_U_22
_atom_site_aniso_U_33
_atom_site_aniso_U_23
_atom_site_aniso_U_13
_atom_site_aniso_U_12
Si01 0.0439(4) 0.0410(4) 0.0546(4) -0.0131(2) 0.0036(2) -0.0019(2)
O002 0.0621(11) 0.0467(9) 0.0637(11) -0.0122(8) 0.0249(9) -0.0064(8)
O003 0.0856(14) 0.0463(10) 0.0594(10) -0.0078(8) 0.0187(10) 0.0098(9)
O004 0.0908(15) 0.0501(11) 0.0795(14) -0.0137(9) 0.0308(12) -0.0177(11)
C005 0.0439(12) 0.0484(13) 0.0467(12) -0.0018(9) 0.0034(9) 0.0031(10)
C006 0.0497(13) 0.0458(12) 0.0412(11) -0.0014(9) 0.0038(9) 0.0038(10)
C007 0.0516(13) 0.0574(15) 0.0562(14) -0.0058(11) 0.0081(11) -0.0075(11)
C008 0.0562(14) 0.0484(13) 0.0425(11) -0.0006(9) 0.0009(10) 0.0118(10)
C009 0.0467(13) 0.0459(12) 0.0518(12) -0.0049(10) 0.0066(10) -0.0024(10)
C00A 0.0632(15) 0.0470(13) 0.0519(13) -0.0079(10) 0.0109(11) -0.0028(12)
C00B 0.0534(14) 0.0685(17) 0.0467(13) -0.0050(11) 0.0070(11) 0.0116(12)
C00C 0.0512(14) 0.0454(13) 0.0614(14) -0.0072(10) 0.0104(11) -0.0040(10)
C00D 0.0660(16) 0.0505(13) 0.0523(13) -0.0075(11) 0.0060(12) 0.0006(12)
C00E 0.0500(14) 0.0743(18) 0.0570(14) -0.0043(13) 0.0118(11) -0.0057(13)
C00F 0.0523(14) 0.0619(16) 0.0589(14) -0.0042(12) 0.0025(11) -0.0001(12)
C00G 0.070(2) 0.088(2) 0.088(2) -0.0052(18) -0.0254(17) -0.0141(17)
C00H 0.084(2) 0.0641(19) 0.093(2) -0.0358(17) -0.0106(18) 0.0163(16)
C00I 0.092(3) 0.089(3) 0.088(2) 0.0221(19) -0.015(2) -0.007(2)
C00J 0.0563(17) 0.0586(17) 0.135(3) -0.048(2) -0.0054(18) -0.0017(13)
C00K 0.130(3) 0.0616(19) 0.085(2) -0.0252(16) 0.043(2) 0.008(2)
C00L 0.084(2) 0.083(2) 0.0677(18) 0.0019(16) 0.0230(16) 0.0030(18)
C00M 0.088(2) 0.087(2) 0.079(2) 0.0126(18) -0.0007(19) 0.0167(19)
C00N 0.075(3) 0.129(4) 0.202(6) -0.099(4) -0.012(3) -0.007(3)

loop_
_atom_type_symbol
_atom_type_description
_atom_type_scat_dispersion_real
_atom_type_scat_dispersion_imag
_atom_type_scat_source
C C 0.0181 0.0091 'International Tables Vol C Tables 4.2.6.8 and 6.1.1.4'
H H 0.0000 0.0000 'International Tables Vol C Tables 4.2.6.8 and 6.1.1.4'
O O 0.0492 0.0322 'International Tables Vol C Tables 4.2.6.8 and 6.1.1.4'
Si Si 0.2541 0.3302 'International Tables Vol C Tables 4.2.6.8 and 6.1.1.4'

loop_
_geom_angle_atom_site_label_1
_geom_angle_atom_site_label_2
_geom_angle_atom_site_label_3
_geom_angle
_geom_angle_site_symmetry_1
_geom_angle_site_symmetry_3
C00C Si01 C00D 109.06(12) . .
C00C Si01 C00F 108.45(13) . .
C00C Si01 C00J 105.35(14) . .
C00D Si01 C00F 110.08(13) . .
C00J Si01 C00D 115.20(17) . .
C00J Si01 C00F 108.44(15) . .
C00A O002 C009 110.48(19) . .
C008 O003 C00K 117.4(2) . .
C006 C005 C009 107.9(2) . .
C007 C005 C006 121.6(2) . .
C007 C005 C009 130.5(2) . .
C005 C006 C008 121.5(2) . .
C005 C006 C00A 108.1(2) . .
C008 C006 C00A 130.4(2) . .
C005 C007 H007 121.7 . .
C00E C007 C005 116.6(2) . .
C00E C007 H007 121.7 . .
O003 C008 C006 117.5(2) . .
O003 C008 C00B 125.2(2) . .
C00B C008 C006 117.3(2) . .
O002 C009 C005 106.80(19) . .
C00C C009 O002 122.9(2) . .
C00C C009 C005 130.3(2) . .
O002 C00A C006 106.7(2) . .
O004 C00A O002 120.9(2) . .
O004 C00A C006 132.4(2) . .
C008 C00B H00B 119.8 . .
C008 C00B C00E 120.3(2) . .
C00E C00B H00B 119.8 . .
Si01 C00C H00C 114.9 . .
C009 C00C Si01 130.2(2) . .
C009 C00C H00C 114.9 . .
Si01 C00D H00D 105.9 . .
C00L C00D Si01 114.9(2) . .
C00L C00D H00D 105.9 . .
C00M C00D Si01 113.7(2) . .
C00M C00D H00D 105.9 . .
C00M C00D C00L 109.9(3) . .
C007 C00E C00B 122.6(2) . .
C007 C00E H00E 118.7 . .
C00B C00E H00E 118.7 . .
Si01 C00F H00F 106.9 . .
C00G C00F Si01 112.4(2) . .
C00G C00F H00F 106.9 . .
C00G C00F C00I 110.4(3) . .
C00I C00F Si01 113.1(2) . .
C00I C00F H00F 106.9 . .
C00F C00G H00A 109.5 . .
C00F C00G H00G 109.5 . .
C00F C00G H00H 109.5 . .
H00A C00G H00G 109.5 . .
H00A C00G H00H 109.5 . .
H00G C00G H00H 109.5 . .
H00I C00H H00J 109.5 . .
H00I C00H H00K 109.5 . .
H00J C00H H00K 109.5 . .
C00J C00H H00I 109.5 . .
C00J C00H H00J 109.5 . .
C00J C00H H00K 109.5 . .
C00F C00I H00L 109.5 . .
C00F C00I H00M 109.5 . .
C00F C00I H00N 109.5 . .
H00L C00I H00M 109.5 . .
H00L C00I H00N 109.5 . .
H00M C00I H00N 109.5 . .
Si01 C00J H00O 101.2 . .
C00H C00J Si01 113.7(2) . .
C00H C00J H00O 101.2 . .
C00N C00J Si01 118.5(3) . .
C00N C00J C00H 116.7(3) . .
C00N C00J H00O 101.2 . .
O003 C00K H00P 109.5 . .
O003 C00K H00Q 109.5 . .
O003 C00K H00R 109.5 . .
H00P C00K H00Q 109.5 . .
H00P C00K H00R 109.5 . .
H00Q C00K H00R 109.5 . .
C00D C00L H00S 109.5 . .
C00D C00L H00T 109.5 . .
C00D C00L H00U 109.5 . .
H00S C00L H00T 109.5 . .
H00S C00L H00U 109.5 . .
H00T C00L H00U 109.5 . .
C00D C00M H00V 109.5 . .
C00D C00M H00W 109.5 . .
C00D C00M H00X 109.5 . .
H00V C00M H00W 109.5 . .
H00V C00M H00X 109.5 . .
H00W C00M H00X 109.5 . .
C00J C00N H00Y 109.5 . .
C00J C00N H 109.5 . .
C00J C00N HA 109.5 . .
H00Y C00N H 109.5 . .
H00Y C00N HA 109.5 . .
H C00N HA 109.5 . .

loop_
_geom_bond_atom_site_label_1
_geom_bond_atom_site_label_2
_geom_bond_distance
_geom_bond_site_symmetry_2
Si01 C00C 1.878(3) .
Si01 C00D 1.885(3) .
Si01 C00F 1.885(3) .
Si01 C00J 1.883(3) .
O002 C009 1.400(3) .
O002 C00A 1.390(3) .
O003 C008 1.348(3) .
O003 C00K 1.430(3) .
O004 C00A 1.194(3) .
C005 C006 1.386(3) .
C005 C007 1.385(3) .
C005 C009 1.461(3) .
C006 C008 1.398(3) .
C006 C00A 1.467(4) .
C007 H007 0.9300 .
C007 C00E 1.383(4) .
C008 C00B 1.386(4) .
C009 C00C 1.325(3) .
C00B H00B 0.9300 .
C00B C00E 1.396(4) .
C00C H00C 0.9300 .
C00D H00D 0.9800 .
C00D C00L 1.532(4) .
C00D C00M 1.528(5) .
C00E H00E 0.9300 .
C00F H00F 0.9800 .
C00F C00G 1.519(4) .
C00F C00I 1.536(5) .
C00G H00A 0.9600 .
C00G H00G 0.9600 .
C00G H00H 0.9600 .
C00H H00I 0.9600 .
C00H H00J 0.9600 .
C00H H00K 0.9600 .
C00H C00J 1.522(5) .
C00I H00L 0.9600 .
C00I H00M 0.9600 .
C00I H00N 0.9600 .
C00J H00O 0.9800 .
C00J C00N 1.427(6) .
C00K H00P 0.9600 .
C00K H00Q 0.9600 .
C00K H00R 0.9600 .
C00L H00S 0.9600 .
C00L H00T 0.9600 .
C00L H00U 0.9600 .
C00M H00V 0.9600 .
C00M H00W 0.9600 .
C00M H00X 0.9600 .
C00N H00Y 0.9600 .
C00N H 0.9600 .
C00N HA 0.9600 .

loop_
_geom_torsion_atom_site_label_1
_geom_torsion_atom_site_label_2
_geom_torsion_atom_site_label_3
_geom_torsion_atom_site_label_4
_geom_torsion
_geom_torsion_site_symmetry_1
_geom_torsion_site_symmetry_2
_geom_torsion_site_symmetry_3
_geom_torsion_site_symmetry_4
O002 C009 C00C Si01 -1.2(4) . . . .
O003 C008 C00B C00E 179.9(3) . . . .
C005 C006 C008 O003 179.5(2) . . . .
C005 C006 C008 C00B -0.5(4) . . . .
C005 C006 C00A O002 -0.4(3) . . . .
C005 C006 C00A O004 178.7(3) . . . .
C005 C007 C00E C00B -2.2(4) . . . .
C005 C009 C00C Si01 177.7(2) . . . .
C006 C005 C007 C00E 1.6(4) . . . .
C006 C005 C009 O002 -0.3(3) . . . .
C006 C005 C009 C00C -179.3(3) . . . .
C006 C008 C00B C00E -0.1(4) . . . .
C007 C005 C006 C008 -0.3(4) . . . .
C007 C005 C006 C00A -178.6(2) . . . .
C007 C005 C009 O002 178.6(3) . . . .
C007 C005 C009 C00C -0.3(5) . . . .
C008 C006 C00A O002 -178.6(2) . . . .
C008 C006 C00A O004 0.6(5) . . . .
C008 C00B C00E C007 1.5(4) . . . .
C009 O002 C00A O004 -179.0(3) . . . .
C009 O002 C00A C006 0.2(3) . . . .
C009 C005 C006 C008 178.8(2) . . . .
C009 C005 C006 C00A 0.4(3) . . . .
C009 C005 C007 C00E -177.3(3) . . . .
C00A O002 C009 C005 0.0(3) . . . .
C00A O002 C009 C00C 179.1(3) . . . .
C00A C006 C008 O003 -2.5(4) . . . .
C00A C006 C008 C00B 177.5(3) . . . .
C00C Si01 C00D C00L -171.3(2) . . . .
C00C Si01 C00D C00M 60.9(2) . . . .
C00C Si01 C00F C00G 65.3(3) . . . .
C00C Si01 C00F C00I -60.5(3) . . . .
C00C Si01 C00J C00H 171.4(3) . . . .
C00C Si01 C00J C00N -45.7(5) . . . .
C00D Si01 C00C C009 38.3(3) . . . .
C00D Si01 C00F C00G -53.9(3) . . . .
C00D Si01 C00F C00I -179.7(2) . . . .
C00D Si01 C00J C00H -68.4(3) . . . .
C00D Si01 C00J C00N 74.5(5) . . . .
C00F Si01 C00C C009 -81.6(3) . . . .
C00F Si01 C00D C00L -52.5(3) . . . .
C00F Si01 C00D C00M 179.8(2) . . . .
C00F Si01 C00J C00H 55.4(4) . . . .
C00F Si01 C00J C00N -161.6(4) . . . .
C00J Si01 C00C C009 162.5(3) . . . .
C00J Si01 C00D C00L 70.5(3) . . . .
C00J Si01 C00D C00M -57.3(3) . . . .
C00J Si01 C00F C00G 179.2(3) . . . .
C00J Si01 C00F C00I 53.5(3) . . . .
C00K O003 C008 C006 175.7(3) . . . .
C00K O003 C008 C00B -4.3(4) . . . .
